data_1520039
loop_
_publ_author_name
'Zhu, Qiuhua'
'Zhang, Yilin'
'Nie, Han'
'Zhao, Zujin'
'Liu, Shuwen'
'Wong, Kam Sing'
'Tang, Ben Zhong'

_publ_section_title
;
 Insight into the strong aggregation-induced emission of low-conjugated
 racemic C6-unsubstituted tetrahydropyrimidines through
 crystal-structure--property relationship of polymorphs
;
_journal_issue 8
_journal_name_full 'Chem. Sci.'
_journal_page_first 4690
_journal_paper_doi 10.1039/C5SC01226K
_journal_volume 6
_journal_year 2015
_chemical_formula_moiety 'C26 H24 N2 O4'
_chemical_formula_sum 'C26 H24 N2 O4'
_chemical_formula_weight 428.47
_chemical_name_systematic
; 
 ? 
;
_space_group_IT_number 14
_symmetry_cell_setting monoclinic
_symmetry_space_group_name_Hall '-P 2yn'
_symmetry_space_group_name_H-M 'P 1 21/n 1'
_atom_sites_solution_hydrogens geom
_atom_sites_solution_primary direct
_atom_sites_solution_secondary difmap
_audit_creation_method SHELXL-97
_audit_update_record
;
2014-06-29 deposited with the CCDC.
2015-05-26 downloaded from the CCDC.
;
_cell_angle_alpha 90.00
_cell_angle_beta 91.790(2)
_cell_angle_gamma 90.00
_cell_formula_units_Z 4
_cell_length_a 9.5910(15)
_cell_length_b 14.916(2)
_cell_length_c 15.744(3)
_cell_measurement_reflns_used 5300
_cell_measurement_temperature 296(2)
_cell_measurement_theta_max 28.00
_cell_measurement_theta_min 1.26
_cell_volume 2251.2(6)
_computing_cell_refinement 'SAINT (Bruker, 2004)'
_computing_data_collection 'APEX-II (Bruker, 2004)'
_computing_data_reduction SAINT
_computing_molecular_graphics 'SHELXTL-XP (Bruker, 2004)'
_computing_publication_material 'SHELXTL (Bruker, 2004)'
_computing_structure_refinement 'SHELXL-97 (Sheldrick, 1997)'
_computing_structure_solution 'SHELXS-97 (Sheldrick, 1997)'
_diffrn_ambient_temperature 296(2)
_diffrn_measured_fraction_theta_full 0.992
_diffrn_measured_fraction_theta_max 0.992
_diffrn_measurement_device_type 'Bruker APEX-II area-detector diffractometer'
_diffrn_measurement_method '\f and \w scan'
_diffrn_radiation_monochromator graphite
_diffrn_radiation_source 'fine-focus sealed tube'
_diffrn_radiation_type MoK\a
_diffrn_radiation_wavelength 0.71073
_diffrn_reflns_av_R_equivalents 0.0349
_diffrn_reflns_av_sigmaI/netI 0.0420
_diffrn_reflns_limit_h_max 11
_diffrn_reflns_limit_h_min -11
_diffrn_reflns_limit_k_max 18
_diffrn_reflns_limit_k_min -17
_diffrn_reflns_limit_l_max 19
_diffrn_reflns_limit_l_min -13
_diffrn_reflns_number 12137
_diffrn_reflns_theta_full 26.00
_diffrn_reflns_theta_max 26.00
_diffrn_reflns_theta_min 1.88
_diffrn_standards_number 0
_exptl_absorpt_coefficient_mu 0.086
_exptl_absorpt_correction_T_max 0.995
_exptl_absorpt_correction_T_min 0.987
_exptl_absorpt_correction_type multi-scan
_exptl_absorpt_process_details 'SADABS (Sheldrick, 1996)'
_exptl_crystal_colour colorless
_exptl_crystal_density_diffrn 1.264
_exptl_crystal_density_method 'not measured'
_exptl_crystal_description block
_exptl_crystal_F_000 904
_exptl_crystal_size_max 0.30
_exptl_crystal_size_mid 0.27
_exptl_crystal_size_min 0.21
_refine_diff_density_max 0.467
_refine_diff_density_min -0.468
_refine_diff_density_rms 0.050
_refine_ls_extinction_method none
_refine_ls_goodness_of_fit_ref 1.047
_refine_ls_hydrogen_treatment constr
_refine_ls_matrix_type full
_refine_ls_number_parameters 291
_refine_ls_number_reflns 4377
_refine_ls_number_restraints 0
_refine_ls_restrained_S_all 1.047
_refine_ls_R_factor_all 0.1181
_refine_ls_R_factor_gt 0.0691
_refine_ls_shift/su_max 0.000
_refine_ls_shift/su_mean 0.000
_refine_ls_structure_factor_coef Fsqd
_refine_ls_weighting_details 'calc w=1/[\s^2^(Fo^2^)+(0.1126P)^2^+0.8143P] where P=(Fo^2^+2Fc^2^)/3'
_refine_ls_weighting_scheme calc
_refine_ls_wR_factor_gt 0.1944
_refine_ls_wR_factor_ref 0.2363
_reflns_number_gt 2459
_reflns_number_total 4377
_reflns_threshold_expression >2sigma(I)
_cod_data_source_file c5sc01226k2.cif
_cod_data_source_block 1
_cod_depositor_comments 'Adding full bibliography for 1520038--1520042.cif.'
_cod_original_cell_volume 2251.3(6)
_cod_original_sg_symbol_H-M 'P 21/n'
_cod_database_code 1520039

loop_
_symmetry_equiv_pos_as_xyz
'x, y, z'
'-x+1/2, y+1/2, -z+1/2'
'-x, -y, -z'
'x-1/2, -y-1/2, z-1/2'

loop_
_atom_site_label
_atom_site_type_symbol
_atom_site_fract_x
_atom_site_fract_y
_atom_site_fract_z
_atom_site_U_iso_or_equiv
_atom_site_adp_type
_atom_site_occupancy
_atom_site_symmetry_multiplicity
_atom_site_calc_flag
_atom_site_refinement_flags
C1 C 0.4001(4) 0.7139(2) -0.1302(2) 0.0744(10) Uani 1 1 d .
H1 H 0.3068 0.7038 -0.1450 0.089 Uiso 1 1 calc R
C2 C 0.5035(5) 0.6818(3) -0.1817(3) 0.0963(13) Uani 1 1 d .
H2 H 0.4794 0.6498 -0.2307 0.116 Uiso 1 1 calc R
C3 C 0.6403(6) 0.6969(3) -0.1608(4) 0.1036(15) Uani 1 1 d .
H3 H 0.7095 0.6754 -0.1955 0.124 Uiso 1 1 calc R
C4 C 0.6754(4) 0.7433(3) -0.0891(3) 0.0995(14) Uani 1 1 d .
H4 H 0.7690 0.7532 -0.0749 0.119 Uiso 1 1 calc R
C5 C 0.5743(4) 0.7760(2) -0.0369(3) 0.0767(10) Uani 1 1 d .
H5 H 0.5997 0.8081 0.0117 0.092 Uiso 1 1 calc R
C6 C 0.4351(3) 0.76071(19) -0.05738(19) 0.0529(7) Uani 1 1 d .
C7 C 0.4267(3) 0.8507(2) 0.1604(2) 0.0596(8) Uani 1 1 d .
H7 H 0.4355 0.7915 0.1428 0.071 Uiso 1 1 calc R
C8 C 0.4704(4) 0.8751(3) 0.2423(2) 0.0721(10) Uani 1 1 d .
H8 H 0.5080 0.8323 0.2793 0.087 Uiso 1 1 calc R
C9 C 0.4581(4) 0.9624(3) 0.2684(3) 0.0848(12) Uani 1 1 d .
H9 H 0.4875 0.9787 0.3231 0.102 Uiso 1 1 calc R
C10 C 0.4024(4) 1.0256(3) 0.2139(3) 0.0904(13) Uani 1 1 d .
H10 H 0.3937 1.0847 0.2319 0.109 Uiso 1 1 calc R
C11 C 0.3593(4) 1.0020(2) 0.1328(2) 0.0747(10) Uani 1 1 d .
H11 H 0.3224 1.0455 0.0963 0.090 Uiso 1 1 calc R
C12 C 0.3701(3) 0.9141(2) 0.1048(2) 0.0561(8) Uani 1 1 d .
C13 C 0.3234(3) 0.89198(18) 0.01439(18) 0.0501(7) Uani 1 1 d .
H13 H 0.3863 0.9227 -0.0239 0.060 Uiso 1 1 calc R
C14 C 0.2187(3) 0.9811(2) -0.1466(2) 0.0668(9) Uani 1 1 d .
H14 H 0.2969 1.0116 -0.1255 0.080 Uiso 1 1 calc R
C15 C 0.1800(4) 0.9896(3) -0.2311(2) 0.0797(11) Uani 1 1 d .
H15 H 0.2328 1.0253 -0.2663 0.096 Uiso 1 1 calc R
C16 C 0.0654(4) 0.9462(3) -0.2638(2) 0.0781(10) Uani 1 1 d .
H16 H 0.0391 0.9524 -0.3209 0.094 Uiso 1 1 calc R
C17 C -0.0106(4) 0.8932(3) -0.2111(3) 0.0775(10) Uani 1 1 d .
H17 H -0.0889 0.8633 -0.2328 0.093 Uiso 1 1 calc R
C18 C 0.0277(4) 0.8835(2) -0.1258(2) 0.0683(9) Uani 1 1 d .
H18 H -0.0247 0.8468 -0.0912 0.082 Uiso 1 1 calc R
C19 C 0.1428(3) 0.92767(18) -0.09203(19) 0.0505(7) Uani 1 1 d .
C20 C 0.0837(3) 0.88108(19) 0.05302(19) 0.0543(7) Uani 1 1 d .
H20A H -0.0111 0.8944 0.0338 0.065 Uiso 1 1 calc R
H20B H 0.0970 0.9048 0.1101 0.065 Uiso 1 1 calc R
C21 C 0.1044(3) 0.78094(19) 0.05484(18) 0.0508(7) Uani 1 1 d .
C22 C 0.2209(3) 0.74352(18) 0.02322(18) 0.0497(7) Uani 1 1 d .
C23 C 0.2520(5) 0.6438(3) 0.0268(3) 0.0829(12) Uani 1 1 d .
C24 C 0.2253(7) 0.4983(3) -0.0053(4) 0.180(3) Uani 1 1 d .
H24A H 0.2369 0.4649 -0.0568 0.270 Uiso 1 1 calc R
H24B H 0.1548 0.4703 0.0276 0.270 Uiso 1 1 calc R
H24C H 0.3119 0.4993 0.0269 0.270 Uiso 1 1 calc R
C25 C 0.0019(3) 0.7232(2) 0.0947(2) 0.0586(8) Uani 1 1 d .
C26 C -0.2194(4) 0.7182(3) 0.1559(3) 0.0914(13) Uani 1 1 d .
H26A H -0.2578 0.6731 0.1185 0.137 Uiso 1 1 calc R
H26B H -0.2923 0.7577 0.1731 0.137 Uiso 1 1 calc R
H26C H -0.1771 0.6901 0.2052 0.137 Uiso 1 1 calc R
N1 N 0.1820(2) 0.92504(15) -0.00374(15) 0.0511(6) Uani 1 1 d .
N2 N 0.3307(2) 0.79476(15) -0.00374(15) 0.0500(6) Uani 1 1 d .
O1 O -0.1150(2) 0.76913(16) 0.11202(15) 0.0739(7) Uani 1 1 d .
O2 O 0.0151(3) 0.64558(16) 0.11233(17) 0.0863(8) Uani 1 1 d .
O3 O 0.1797(3) 0.59721(17) -0.02788(19) 0.0968(9) Uani 1 1 d .
O4 O 0.3404(4) 0.6147(2) 0.0755(2) 0.1148(12) Uani 1 1 d .

loop_
_atom_site_aniso_label
_atom_site_aniso_U_11
_atom_site_aniso_U_22
_atom_site_aniso_U_33
_atom_site_aniso_U_23
_atom_site_aniso_U_13
_atom_site_aniso_U_12
C1 0.074(2) 0.075(2) 0.075(2) -0.0122(19) 0.0177(19) -0.0052(18)
C2 0.114(4) 0.082(3) 0.095(3) -0.025(2) 0.043(3) -0.004(2)
C3 0.097(4) 0.086(3) 0.132(4) -0.003(3) 0.060(3) 0.012(3)
C4 0.061(2) 0.095(3) 0.144(4) 0.004(3) 0.029(3) 0.005(2)
C5 0.056(2) 0.080(2) 0.095(3) -0.007(2) 0.0107(19) 0.0004(18)
C6 0.0527(18) 0.0439(15) 0.0626(19) 0.0005(14) 0.0091(14) 0.0023(13)
C7 0.0532(18) 0.0663(19) 0.0594(19) -0.0066(16) 0.0038(14) -0.0056(15)
C8 0.059(2) 0.090(3) 0.067(2) -0.0036(19) 0.0039(16) -0.0047(18)
C9 0.065(2) 0.114(3) 0.076(3) -0.031(2) 0.0040(19) -0.012(2)
C10 0.083(3) 0.080(3) 0.108(3) -0.045(2) -0.004(2) -0.003(2)
C11 0.075(2) 0.056(2) 0.092(3) -0.0194(18) -0.0075(19) -0.0035(17)
C12 0.0480(17) 0.0519(17) 0.069(2) -0.0082(15) 0.0053(14) -0.0038(13)
C13 0.0462(16) 0.0424(15) 0.0619(18) -0.0013(13) 0.0062(13) -0.0031(12)
C14 0.0545(19) 0.069(2) 0.077(2) 0.0094(17) 0.0013(16) -0.0037(16)
C15 0.069(2) 0.098(3) 0.073(2) 0.020(2) 0.0053(19) 0.003(2)
C16 0.074(2) 0.093(3) 0.067(2) 0.003(2) -0.0038(19) 0.014(2)
C17 0.066(2) 0.074(2) 0.091(3) -0.004(2) -0.016(2) -0.0051(18)
C18 0.063(2) 0.062(2) 0.080(2) 0.0078(17) -0.0053(18) -0.0107(16)
C19 0.0496(17) 0.0392(15) 0.0626(19) 0.0020(13) 0.0012(14) 0.0044(12)
C20 0.0483(17) 0.0493(16) 0.0659(19) 0.0015(14) 0.0099(14) -0.0003(13)
C21 0.0517(17) 0.0463(16) 0.0544(17) 0.0027(13) 0.0030(14) -0.0025(13)
C22 0.0529(17) 0.0431(15) 0.0530(17) 0.0018(13) 0.0010(13) -0.0031(13)
C23 0.091(3) 0.053(2) 0.107(3) -0.002(2) 0.045(3) -0.007(2)
C24 0.277(9) 0.041(2) 0.227(7) -0.017(3) 0.108(6) -0.003(3)
C25 0.060(2) 0.0538(19) 0.063(2) 0.0064(15) 0.0099(15) -0.0024(15)
C26 0.065(2) 0.101(3) 0.110(3) 0.022(2) 0.033(2) -0.007(2)
N1 0.0458(14) 0.0453(13) 0.0622(16) 0.0034(11) 0.0040(11) 0.0006(10)
N2 0.0468(14) 0.0440(13) 0.0596(15) -0.0049(11) 0.0069(11) -0.0021(10)
O1 0.0561(14) 0.0737(15) 0.0930(18) 0.0148(12) 0.0217(12) -0.0014(11)
O2 0.0901(19) 0.0575(15) 0.113(2) 0.0246(13) 0.0332(15) 0.0003(13)
O3 0.105(2) 0.0607(16) 0.126(2) -0.0243(15) 0.0273(18) -0.0172(15)
O4 0.123(3) 0.081(2) 0.141(3) 0.0391(18) 0.005(2) 0.0410(18)

loop_
_atom_type_symbol
_atom_type_description
_atom_type_scat_dispersion_real
_atom_type_scat_dispersion_imag
_atom_type_scat_source
C C 0.0033 0.0016 'International Tables Vol C Tables 4.2.6.8 and 6.1.1.4'
H H 0.0000 0.0000 'International Tables Vol C Tables 4.2.6.8 and 6.1.1.4'
N N 0.0061 0.0033 'International Tables Vol C Tables 4.2.6.8 and 6.1.1.4'
O O 0.0106 0.0060 'International Tables Vol C Tables 4.2.6.8 and 6.1.1.4'

loop_
_geom_angle_atom_site_label_1
_geom_angle_atom_site_label_2
_geom_angle_atom_site_label_3
_geom_angle
C6 C1 C2 120.2(4)
C6 C1 H1 119.9
C2 C1 H1 119.9
C3 C2 C1 120.2(4)
C3 C2 H2 119.9
C1 C2 H2 119.9
C2 C3 C4 119.8(4)
C2 C3 H3 120.1
C4 C3 H3 120.1
C3 C4 C5 120.9(4)
C3 C4 H4 119.5
C5 C4 H4 119.5
C4 C5 C6 119.7(4)
C4 C5 H5 120.1
C6 C5 H5 120.1
C1 C6 C5 119.1(3)
C1 C6 N2 121.2(3)
C5 C6 N2 119.7(3)
C8 C7 C12 120.4(3)
C8 C7 H7 119.8
C12 C7 H7 119.8
C9 C8 C7 120.0(4)
C9 C8 H8 120.0
C7 C8 H8 120.0
C8 C9 C10 120.0(4)
C8 C9 H9 120.0
C10 C9 H9 120.0
C9 C10 C11 120.3(4)
C9 C10 H10 119.8
C11 C10 H10 119.8
C10 C11 C12 120.9(4)
C10 C11 H11 119.6
C12 C11 H11 119.6
C11 C12 C7 118.4(3)
C11 C12 C13 118.8(3)
C7 C12 C13 122.8(3)
N1 C13 N2 110.0(2)
N1 C13 C12 110.8(2)
N2 C13 C12 112.4(2)
N1 C13 H13 107.9
N2 C13 H13 107.9
C12 C13 H13 107.9
C15 C14 C19 121.3(3)
C15 C14 H14 119.4
C19 C14 H14 119.4
C16 C15 C14 120.7(4)
C16 C15 H15 119.6
C14 C15 H15 119.6
C15 C16 C17 118.8(3)
C15 C16 H16 120.6
C17 C16 H16 120.6
C16 C17 C18 121.1(3)
C16 C17 H17 119.5
C18 C17 H17 119.5
C19 C18 C17 120.5(3)
C19 C18 H18 119.8
C17 C18 H18 119.8
C18 C19 C14 117.6(3)
C18 C19 N1 123.0(3)
C14 C19 N1 119.2(3)
N1 C20 C21 111.5(2)
N1 C20 H20A 109.3
C21 C20 H20A 109.3
N1 C20 H20B 109.3
C21 C20 H20B 109.3
H20A C20 H20B 108.0
C22 C21 C25 119.2(3)
C22 C21 C20 120.6(3)
C25 C21 C20 120.1(3)
C21 C22 N2 122.0(3)
C21 C22 C23 123.5(3)
N2 C22 C23 113.8(3)
O4 C23 O3 125.6(4)
O4 C23 C22 120.7(4)
O3 C23 C22 113.7(4)
O3 C24 H24A 109.5
O3 C24 H24B 109.5
H24A C24 H24B 109.5
O3 C24 H24C 109.5
H24A C24 H24C 109.5
H24B C24 H24C 109.5
O2 C25 O1 121.8(3)
O2 C25 C21 127.0(3)
O1 C25 C21 111.2(3)
O1 C26 H26A 109.5
O1 C26 H26B 109.5
H26A C26 H26B 109.5
O1 C26 H26C 109.5
H26A C26 H26C 109.5
H26B C26 H26C 109.5
C19 N1 C13 114.4(2)
C19 N1 C20 116.6(2)
C13 N1 C20 109.8(2)
C22 N2 C6 122.9(2)
C22 N2 C13 116.3(2)
C6 N2 C13 120.1(2)
C25 O1 C26 114.9(3)
C23 O3 C24 102.4(4)

loop_
_geom_bond_atom_site_label_1
_geom_bond_atom_site_label_2
_geom_bond_distance
C1 C6 1.375(4)
C1 C2 1.385(5)
C1 H1 0.9300
C2 C3 1.361(6)
C2 H2 0.9300
C3 C4 1.358(7)
C3 H3 0.9300
C4 C5 1.378(5)
C4 H4 0.9300
C5 C6 1.383(5)
C5 H5 0.9300
C6 N2 1.424(4)
C7 C8 1.393(4)
C7 C12 1.388(4)
C7 H7 0.9300
C8 C9 1.371(5)
C8 H8 0.9300
C9 C10 1.372(6)
C9 H9 0.9300
C10 C11 1.376(5)
C10 H10 0.9300
C11 C12 1.388(4)
C11 H11 0.9300
C12 C13 1.516(4)
C13 N1 1.463(4)
C13 N2 1.480(3)
C13 H13 0.9800
C14 C15 1.377(4)
C14 C19 1.393(4)
C14 H14 0.9300
C15 C16 1.362(5)
C15 H15 0.9300
C16 C17 1.373(5)
C16 H16 0.9300
C17 C18 1.389(5)
C17 H17 0.9300
C18 C19 1.378(4)
C18 H18 0.9300
C19 N1 1.429(4)
C20 N1 1.473(4)
C20 C21 1.507(4)
C20 H20A 0.9700
C20 H20B 0.9700
C21 C22 1.358(4)
C21 C25 1.462(4)
C22 N2 1.378(4)
C22 C23 1.517(5)
C23 O4 1.207(5)
C23 O3 1.292(5)
C24 O3 1.577(6)
C24 H24A 0.9600
C24 H24B 0.9600
C24 H24C 0.9600
C25 O2 1.197(4)
C25 O1 1.349(4)
C26 O1 1.449(4)
C26 H26A 0.9600
C26 H26B 0.9600
C26 H26C 0.9600
